data_2237740
loop_
_publ_author_name
'Lehmler, Hans-Joachim'
'He, Xianran'
'Duffel, Michael W.'
'Parkin, Sean'

_publ_section_title
;
 3,4',5-Trichlorobiphenyl-4-yl 2,2,2-trichloroethyl sulfate
;
_journal_coeditor_code YK2088
_journal_issue 4
_journal_name_full 'Acta Crystallographica Section E'
_journal_page_first o620
_journal_paper_doi 10.1107/S1600536813007976
_journal_volume 69
_journal_year 2013
_chemical_formula_iupac 'C14 H8 Cl6 O4 S'
_chemical_formula_moiety 'C14 H8 Cl6 O4 S'
_chemical_formula_sum 'C14 H8 Cl6 O4 S'
_chemical_formula_weight 484.96
_chemical_name_systematic
;
3,4',5-Trichlorobiphenyl-4-yl 2,2,2-trichloroethyl sulfate
;
_space_group_IT_number 29
_symmetry_cell_setting orthorhombic
_symmetry_space_group_name_Hall 'P 2c -2ac'
_symmetry_space_group_name_H-M 'P c a 21'
_atom_sites_solution_hydrogens geom
_atom_sites_solution_primary direct
_atom_sites_solution_secondary difmap
_audit_creation_method SHELXL-97
_cell_angle_alpha 90.00
_cell_angle_beta 90.00
_cell_angle_gamma 90.00
_cell_formula_units_Z 8
_cell_length_a 13.993(3)
_cell_length_b 9.1890(18)
_cell_length_c 28.778(6)
_cell_measurement_reflns_used 9992
_cell_measurement_temperature 90.0(2)
_cell_measurement_theta_max 68.29
_cell_measurement_theta_min 3.07
_cell_volume 3700.3(13)
_computing_cell_refinement 'SAINT (Bruker, 2006)'
_computing_data_collection 'APEX2 (Bruker, 2006)'
_computing_data_reduction 'SAINT (Bruker, 2006)'
_computing_molecular_graphics 'XP in SHELXTL (Sheldrick, 2008)'
_computing_publication_material
;
SHELXL97 (Sheldrick, 2008) and local procedures
;
_computing_structure_refinement 'SHELXL97 (Sheldrick, 2008)'
_computing_structure_solution 'SHELXS97 (Sheldrick, 2008)'
_diffrn_ambient_temperature 90.0(2)
_diffrn_detector_area_resol_mean 5.6
_diffrn_measured_fraction_theta_full 0.983
_diffrn_measured_fraction_theta_max 0.983
_diffrn_measurement_device_type 'Bruker X8 Proteum'
_diffrn_measurement_method '\f and \w scans'
_diffrn_radiation_monochromator 'graded multilayer optics'
_diffrn_radiation_source 'fine-focus rotating anode'
_diffrn_radiation_type CuK\a
_diffrn_radiation_wavelength 1.54178
_diffrn_reflns_av_R_equivalents 0.0619
_diffrn_reflns_av_sigmaI/netI 0.0388
_diffrn_reflns_limit_h_max 16
_diffrn_reflns_limit_h_min -14
_diffrn_reflns_limit_k_max 11
_diffrn_reflns_limit_k_min -10
_diffrn_reflns_limit_l_max 34
_diffrn_reflns_limit_l_min -34
_diffrn_reflns_number 45894
_diffrn_reflns_theta_full 68.40
_diffrn_reflns_theta_max 68.40
_diffrn_reflns_theta_min 3.07
_diffrn_standards_number 0
_exptl_absorpt_coefficient_mu 9.705
_exptl_absorpt_correction_T_max 0.830
_exptl_absorpt_correction_T_min 0.504
_exptl_absorpt_correction_type multi-scan
_exptl_absorpt_process_details '(SADABS; Bruker, 2006)'
_exptl_crystal_colour colourless
_exptl_crystal_density_diffrn 1.741
_exptl_crystal_density_method 'not measured'
_exptl_crystal_description flake
_exptl_crystal_F_000 1936
_exptl_crystal_size_max 0.17
_exptl_crystal_size_mid 0.09
_exptl_crystal_size_min 0.02
_refine_diff_density_max 0.963
_refine_diff_density_min -0.846
_refine_ls_abs_structure_details 'Flack (1983), 3176 Friedel pairs'
_refine_ls_abs_structure_Flack 0.15(3)
_refine_ls_extinction_method none
_refine_ls_goodness_of_fit_ref 1.152
_refine_ls_hydrogen_treatment constr
_refine_ls_matrix_type full
_refine_ls_number_parameters 302
_refine_ls_number_reflns 6651
_refine_ls_number_restraints 1
_refine_ls_restrained_S_all 1.152
_refine_ls_R_factor_all 0.0680
_refine_ls_R_factor_gt 0.0643
_refine_ls_shift/su_max 0.000
_refine_ls_shift/su_mean 0.000
_refine_ls_structure_factor_coef Fsqd
_refine_ls_weighting_details 'calc w=1/[\s^2^(Fo^2^)+(0.0514P)^2^+21.3733P] where P=(Fo^2^+2Fc^2^)/3'
_refine_ls_weighting_scheme calc
_refine_ls_wR_factor_gt 0.1580
_refine_ls_wR_factor_ref 0.1605
_reflns_number_gt 6238
_reflns_number_total 6651
_reflns_threshold_expression I>2\s(I)
_cod_data_source_file yk2088.cif
_cod_data_source_block I
_cod_database_code 2237740
_cod_database_fobs_code 2237740

loop_
_symmetry_equiv_pos_as_xyz
'x, y, z'
'-x, -y, z+1/2'
'x+1/2, -y, z'
'-x+1/2, y, z+1/2'

loop_
_atom_site_type_symbol
_atom_site_label
_atom_site_fract_x
_atom_site_fract_y
_atom_site_fract_z
_atom_site_U_iso_or_equiv
_atom_site_adp_type
_atom_site_calc_flag
_atom_site_refinement_flags
_atom_site_occupancy
_atom_site_symmetry_multiplicity
S S1A 0.77740(12) 0.4047(2) 0.35290(7) 0.0283(2) Uani d . 1 1
O O1A 0.8439(4) 0.2785(5) 0.33235(19) 0.0273(7) Uani d . 1 1
O O2A 0.8158(4) 0.4167(6) 0.40377(19) 0.0313(7) Uani d . 1 1
O O3A 0.7985(4) 0.5393(6) 0.3314(2) 0.0302(7) Uani d . 1 1
O O4A 0.6838(4) 0.3483(6) 0.3531(2) 0.0349(7) Uani d . 1 1
Cl Cl1A 1.03327(13) 0.3420(2) 0.37524(7) 0.0380(3) Uani d . 1 1
Cl Cl2A 0.78298(12) 0.2737(2) 0.23480(7) 0.0318(2) Uani d . 1 1
Cl Cl3A 1.37897(13) 0.5084(2) 0.10448(8) 0.0378(3) Uani d . 1 1
Cl Cl4A 0.8960(2) 0.4431(3) 0.50012(9) 0.0563(4) Uani d . 1 1
Cl Cl5A 0.69326(19) 0.4810(2) 0.48583(9) 0.0487(4) Uani d . 1 1
Cl Cl6A 0.76595(19) 0.2066(2) 0.52014(8) 0.0489(4) Uani d . 1 1
C C1A 1.0641(5) 0.3630(7) 0.2372(3) 0.0240(9) Uani d . 1 1
C C2A 1.0822(5) 0.3612(8) 0.2847(3) 0.0273(9) Uani d . 1 1
H H2A 1.1456 0.3760 0.2956 0.033 Uiso calc R 1 1
C C3A 1.0090(5) 0.3381(8) 0.3166(3) 0.0276(9) Uani d . 1 1
C C4A 0.9162(5) 0.3143(8) 0.3011(3) 0.0252(9) Uani d . 1 1
C C5A 0.8987(5) 0.3119(7) 0.2542(3) 0.0259(9) Uani d . 1 1
C C6A 0.9704(5) 0.3381(8) 0.2223(3) 0.0273(9) Uani d . 1 1
H H6A 0.9560 0.3393 0.1900 0.033 Uiso calc R 1 1
C C7A 0.7997(6) 0.2919(9) 0.4344(3) 0.0326(10) Uani d . 1 1
H H7A1 0.8546 0.2241 0.4332 0.039 Uiso calc R 1 1
H H7A2 0.7412 0.2386 0.4251 0.039 Uiso calc R 1 1
C C8A 0.7887(7) 0.3548(10) 0.4822(3) 0.0431(12) Uani d . 1 1
C C1'A 1.1400(5) 0.3932(8) 0.2034(3) 0.0284(9) Uani d . 1 1
C C2'A 1.1233(5) 0.4783(9) 0.1639(3) 0.0314(11) Uani d . 1 1
H H2'A 1.0607 0.5138 0.1581 0.038 Uiso calc R 1 1
C C3'A 1.1959(5) 0.5118(9) 0.1333(3) 0.0307(10) Uani d . 1 1
H H3'A 1.1833 0.5691 0.1065 0.037 Uiso calc R 1 1
C C4'A 1.2877(5) 0.4609(9) 0.1420(3) 0.0284(10) Uani d . 1 1
C C5'A 1.3053(5) 0.3752(8) 0.1800(3) 0.0293(10) Uani d . 1 1
H H5'A 1.3677 0.3379 0.1850 0.035 Uiso calc R 1 1
C C6'A 1.2329(5) 0.3424(8) 0.2113(3) 0.0285(9) Uani d . 1 1
H H6'A 1.2464 0.2854 0.2380 0.034 Uiso calc R 1 1
S S1B 0.48992(12) 0.0952(2) 0.44025(7) 0.0283(2) Uani d . 1 1
O O1B 0.4243(3) 0.2207(5) 0.46086(19) 0.0273(7) Uani d . 1 1
O O2B 0.4512(4) 0.0835(6) 0.38944(19) 0.0313(7) Uani d . 1 1
O O3B 0.4667(4) -0.0367(6) 0.4615(2) 0.0302(7) Uani d . 1 1
O O4B 0.5834(4) 0.1524(6) 0.4402(2) 0.0349(7) Uani d . 1 1
Cl Cl1B 0.23508(13) 0.1574(2) 0.41731(7) 0.0380(3) Uani d . 1 1
Cl Cl2B 0.48229(12) 0.2267(2) 0.55864(7) 0.0318(2) Uani d . 1 1
Cl Cl3B -0.11866(13) 0.0187(2) 0.68821(8) 0.0378(3) Uani d . 1 1
Cl Cl4B 0.3715(2) 0.0537(3) 0.29351(9) 0.0563(4) Uani d . 1 1
Cl Cl5B 0.50048(19) 0.2929(2) 0.27257(8) 0.0487(4) Uani d . 1 1
Cl Cl6B 0.57633(19) 0.0222(3) 0.30941(8) 0.0489(4) Uani d . 1 1
C C1B 0.2034(5) 0.1376(8) 0.5547(3) 0.0240(9) Uani d . 1 1
C C2B 0.1855(5) 0.1373(8) 0.5077(3) 0.0273(9) Uani d . 1 1
H H2B 0.1222 0.1221 0.4967 0.033 Uiso calc R 1 1
C C3B 0.2590(5) 0.1590(8) 0.4759(3) 0.0276(9) Uani d . 1 1
C C4B 0.3515(5) 0.1866(8) 0.4923(3) 0.0252(9) Uani d . 1 1
C C5B 0.3684(5) 0.1883(8) 0.5392(3) 0.0259(9) Uani d . 1 1
C C6B 0.2963(5) 0.1672(8) 0.5714(3) 0.0273(9) Uani d . 1 1
H H6B 0.3089 0.1725 0.6038 0.033 Uiso calc R 1 1
C C7B 0.4686(6) 0.2041(9) 0.3589(3) 0.0326(10) Uani d . 1 1
H H7B1 0.5276 0.2556 0.3684 0.039 Uiso calc R 1 1
H H7B2 0.4146 0.2736 0.3604 0.039 Uiso calc R 1 1
C C8B 0.4791(7) 0.1461(10) 0.3102(3) 0.0431(12) Uani d . 1 1
C C1'B 0.1230(5) 0.1095(8) 0.5886(3) 0.0284(9) Uani d . 1 1
C C2'B 0.1395(5) 0.0364(9) 0.6294(3) 0.0314(11) Uani d . 1 1
H H2'B 0.2024 0.0042 0.6364 0.038 Uiso calc R 1 1
C C3'B 0.0659(5) 0.0087(8) 0.6607(3) 0.0307(10) Uani d . 1 1
H H3'B 0.0784 -0.0421 0.6888 0.037 Uiso calc R 1 1
C C4'B -0.0243(5) 0.0551(9) 0.6506(3) 0.0284(10) Uani d . 1 1
C C5'B -0.0442(5) 0.1307(8) 0.6098(3) 0.0293(10) Uani d . 1 1
H H5'B -0.1072 0.1629 0.6031 0.035 Uiso calc R 1 1
C C6'B 0.0308(5) 0.1580(8) 0.5789(3) 0.0285(9) Uani d . 1 1
H H6'B 0.0188 0.2102 0.5510 0.034 Uiso calc R 1 1

loop_
_atom_site_aniso_label
_atom_site_aniso_U_11
_atom_site_aniso_U_22
_atom_site_aniso_U_33
_atom_site_aniso_U_12
_atom_site_aniso_U_13
_atom_site_aniso_U_23
S1A 0.0183(5) 0.0276(5) 0.0392(6) 0.0017(4) 0.0002(4) 0.0039(4)
O1A 0.0202(14) 0.0205(15) 0.0411(17) -0.0046(12) 0.0037(13) 0.0031(12)
O2A 0.0285(16) 0.0267(16) 0.0386(17) -0.0036(13) 0.0023(13) 0.0059(13)
O3A 0.0248(17) 0.0217(16) 0.0442(18) 0.0022(12) 0.0006(13) 0.0063(13)
O4A 0.0187(15) 0.0370(18) 0.0491(19) -0.0033(13) -0.0001(14) 0.0041(15)
Cl1A 0.0219(5) 0.0543(7) 0.0379(6) -0.0016(5) -0.0044(5) 0.0037(5)
Cl2A 0.0167(5) 0.0340(6) 0.0447(6) -0.0060(4) -0.0047(4) 0.0021(5)
Cl3A 0.0279(6) 0.0455(7) 0.0399(6) -0.0032(5) 0.0037(5) 0.0000(6)
Cl4A 0.0802(11) 0.0341(6) 0.0545(8) -0.0139(7) -0.0252(7) 0.0035(5)
Cl5A 0.0709(11) 0.0286(7) 0.0465(9) 0.0093(7) 0.0109(8) 0.0067(7)
Cl6A 0.0715(11) 0.0299(8) 0.0454(9) 0.0031(7) 0.0054(8) 0.0030(7)
C1A 0.018(2) 0.0134(18) 0.040(2) 0.0007(16) 0.0015(18) 0.0006(17)
C2A 0.0137(19) 0.023(2) 0.045(3) -0.0001(16) -0.0014(17) 0.0013(19)
C3A 0.019(2) 0.020(2) 0.044(2) 0.0014(17) -0.0017(18) 0.0002(18)
C4A 0.0122(18) 0.0156(19) 0.048(3) -0.0009(15) -0.0002(18) 0.0014(17)
C5A 0.017(2) 0.0120(18) 0.048(3) 0.0000(16) 0.0010(18) 0.0004(17)
C6A 0.020(2) 0.022(2) 0.040(2) -0.0008(17) -0.0039(18) -0.0016(18)
C7A 0.033(2) 0.027(2) 0.038(2) 0.001(2) -0.002(2) 0.0039(19)
C8A 0.060(3) 0.028(2) 0.041(3) -0.002(2) -0.007(3) 0.000(2)
C1'A 0.017(2) 0.024(2) 0.044(2) 0.0023(17) -0.0018(18) -0.0069(19)
C2'A 0.017(2) 0.034(3) 0.043(2) 0.0000(19) -0.0038(19) 0.000(2)
C3'A 0.025(2) 0.030(2) 0.037(2) 0.002(2) -0.005(2) 0.000(2)
C4'A 0.019(2) 0.026(2) 0.040(2) -0.0023(18) 0.0028(18) -0.0037(19)
C5'A 0.019(2) 0.026(2) 0.043(3) 0.0008(18) -0.0034(18) -0.003(2)
C6'A 0.019(2) 0.023(2) 0.042(3) -0.0013(17) -0.0001(19) 0.001(2)
S1B 0.0183(5) 0.0276(5) 0.0392(6) 0.0017(4) 0.0002(4) 0.0039(4)
O1B 0.0202(14) 0.0205(15) 0.0411(17) -0.0046(12) 0.0037(13) 0.0031(12)
O2B 0.0285(16) 0.0267(16) 0.0386(17) -0.0036(13) 0.0023(13) 0.0059(13)
O3B 0.0248(17) 0.0217(16) 0.0442(18) 0.0022(12) 0.0006(13) 0.0063(13)
O4B 0.0187(15) 0.0370(18) 0.0491(19) -0.0033(13) -0.0001(14) 0.0041(15)
Cl1B 0.0219(5) 0.0543(7) 0.0379(6) -0.0016(5) -0.0044(5) 0.0037(5)
Cl2B 0.0167(5) 0.0340(6) 0.0447(6) -0.0060(4) -0.0047(4) 0.0021(5)
Cl3B 0.0279(6) 0.0455(7) 0.0399(6) -0.0032(5) 0.0037(5) 0.0000(6)
Cl4B 0.0802(11) 0.0341(6) 0.0545(8) -0.0139(7) -0.0252(7) 0.0035(5)
Cl5B 0.0709(11) 0.0286(7) 0.0465(9) 0.0093(7) 0.0109(8) 0.0067(7)
Cl6B 0.0715(11) 0.0299(8) 0.0454(9) 0.0031(7) 0.0054(8) 0.0030(7)
C1B 0.018(2) 0.0134(18) 0.040(2) 0.0007(16) 0.0015(18) 0.0006(17)
C2B 0.0137(19) 0.023(2) 0.045(3) -0.0001(16) -0.0014(17) 0.0013(19)
C3B 0.019(2) 0.020(2) 0.044(2) 0.0014(17) -0.0017(18) 0.0002(18)
C4B 0.0122(18) 0.0156(19) 0.048(3) -0.0009(15) -0.0002(18) 0.0014(17)
C5B 0.017(2) 0.0120(18) 0.048(3) 0.0000(16) 0.0010(18) 0.0004(17)
C6B 0.020(2) 0.022(2) 0.040(2) -0.0008(17) -0.0039(18) -0.0016(18)
C7B 0.033(2) 0.027(2) 0.038(2) 0.001(2) -0.002(2) 0.0039(19)
C8B 0.060(3) 0.028(2) 0.041(3) -0.002(2) -0.007(3) 0.000(2)
C1'B 0.017(2) 0.024(2) 0.044(2) 0.0023(17) -0.0018(18) -0.0069(19)
C2'B 0.017(2) 0.034(3) 0.043(2) 0.0000(19) -0.0038(19) 0.000(2)
C3'B 0.025(2) 0.030(2) 0.037(2) 0.002(2) -0.005(2) 0.000(2)
C4'B 0.019(2) 0.026(2) 0.040(2) -0.0023(18) 0.0028(18) -0.0037(19)
C5'B 0.019(2) 0.026(2) 0.043(3) 0.0008(18) -0.0034(18) -0.003(2)
C6'B 0.019(2) 0.023(2) 0.042(3) -0.0013(17) -0.0001(19) 0.001(2)

loop_
_atom_type_symbol
_atom_type_description
_atom_type_scat_dispersion_real
_atom_type_scat_dispersion_imag
_atom_type_scat_source
C C 0.0181 0.0091 'International Tables Vol C Tables 4.2.6.8 and 6.1.1.4'
H H 0.0000 0.0000 'International Tables Vol C Tables 4.2.6.8 and 6.1.1.4'
O O 0.0492 0.0322 'International Tables Vol C Tables 4.2.6.8 and 6.1.1.4'
S S 0.3331 0.5567 'International Tables Vol C Tables 4.2.6.8 and 6.1.1.4'
Cl Cl 0.3639 0.7018 'International Tables Vol C Tables 4.2.6.8 and 6.1.1.4'

loop_
_geom_angle_atom_site_label_1
_geom_angle_atom_site_label_2
_geom_angle_atom_site_label_3
_geom_angle
O4A S1A O3A 121.2(3)
O4A S1A O2A 109.9(3)
O3A S1A O2A 106.0(3)
O4A S1A O1A 106.0(3)
O3A S1A O1A 110.5(3)
O2A S1A O1A 101.4(3)
C4A O1A S1A 119.3(4)
C7A O2A S1A 117.1(5)
C2A C1A C6A 118.1(7)
C2A C1A C1'A 121.5(7)
C6A C1A C1'A 120.3(7)
C3A C2A C1A 121.1(7)
C3A C2A H2A 119.5
C1A C2A H2A 119.5
C4A C3A C2A 120.0(8)
C4A C3A Cl1A 120.1(6)
C2A C3A Cl1A 119.8(6)
C5A C4A C3A 119.0(7)
C5A C4A O1A 120.1(6)
C3A C4A O1A 120.5(7)
C4A C5A C6A 121.5(7)
C4A C5A Cl2A 118.8(6)
C6A C5A Cl2A 119.7(6)
C5A C6A C1A 120.3(8)
C5A C6A H6A 119.9
C1A C6A H6A 119.9
O2A C7A C8A 105.4(6)
O2A C7A H7A1 110.7
C8A C7A H7A1 110.7
O2A C7A H7A2 110.7
C8A C7A H7A2 110.7
H7A1 C7A H7A2 108.8
C7A C8A Cl5A 112.5(6)
C7A C8A Cl6A 106.7(6)
Cl5A C8A Cl6A 109.3(5)
C7A C8A Cl4A 110.8(7)
Cl5A C8A Cl4A 108.6(5)
Cl6A C8A Cl4A 108.8(5)
C6'A C1'A C2'A 118.2(7)
C6'A C1'A C1A 120.1(7)
C2'A C1'A C1A 121.6(6)
C3'A C2'A C1'A 121.3(7)
C3'A C2'A H2'A 119.3
C1'A C2'A H2'A 119.3
C2'A C3'A C4'A 119.3(8)
C2'A C3'A H3'A 120.3
C4'A C3'A H3'A 120.3
C5'A C4'A C3'A 120.3(7)
C5'A C4'A Cl3A 120.7(6)
C3'A C4'A Cl3A 118.9(7)
C4'A C5'A C6'A 120.7(7)
C4'A C5'A H5'A 119.6
C6'A C5'A H5'A 119.6
C5'A C6'A C1'A 120.0(8)
C5'A C6'A H6'A 120.0
C1'A C6'A H6'A 120.0
O3B S1B O4B 122.7(3)
O3B S1B O2B 105.6(3)
O4B S1B O2B 110.3(3)
O3B S1B O1B 109.4(3)
O4B S1B O1B 105.4(3)
O2B S1B O1B 101.4(3)
C4B O1B S1B 120.0(4)
C7B O2B S1B 117.5(5)
C2B C1B C6B 120.1(7)
C2B C1B C1'B 119.9(6)
C6B C1B C1'B 120.0(7)
C1B C2B C3B 120.8(7)
C1B C2B H2B 119.6
C3B C2B H2B 119.6
C2B C3B C4B 119.3(8)
C2B C3B Cl1B 119.9(6)
C4B C3B Cl1B 120.7(6)
C5B C4B O1B 120.6(6)
C5B C4B C3B 119.5(7)
O1B C4B C3B 119.8(7)
C4B C5B C6B 122.2(7)
C4B C5B Cl2B 118.7(6)
C6B C5B Cl2B 119.0(6)
C5B C6B C1B 118.1(7)
C5B C6B H6B 121.0
C1B C6B H6B 121.0
O2B C7B C8B 108.2(7)
O2B C7B H7B1 110.0
C8B C7B H7B1 110.0
O2B C7B H7B2 110.0
C8B C7B H7B2 110.0
H7B1 C7B H7B2 108.4
C7B C8B Cl5B 108.6(6)
C7B C8B Cl6B 108.2(6)
Cl5B C8B Cl6B 110.8(6)
C7B C8B Cl4B 109.5(7)
Cl5B C8B Cl4B 110.0(5)
Cl6B C8B Cl4B 109.7(5)
C2'B C1'B C6'B 118.9(7)
C2'B C1'B C1B 120.7(6)
C6'B C1'B C1B 120.4(7)
C1'B C2'B C3'B 121.2(7)
C1'B C2'B H2'B 119.4
C3'B C2'B H2'B 119.4
C4'B C3'B C2'B 119.4(8)
C4'B C3'B H3'B 120.3
C2'B C3'B H3'B 120.3
C3'B C4'B C5'B 121.3(8)
C3'B C4'B Cl3B 120.7(7)
C5'B C4'B Cl3B 118.0(6)
C4'B C5'B C6'B 118.5(7)
C4'B C5'B H5'B 120.8
C6'B C5'B H5'B 120.8
C1'B C6'B C5'B 120.6(8)
C1'B C6'B H6'B 119.7
C5'B C6'B H6'B 119.7

loop_
_geom_bond_atom_site_label_1
_geom_bond_atom_site_label_2
_geom_bond_distance
S1A O4A 1.408(5)
S1A O3A 1.414(6)
S1A O2A 1.563(6)
S1A O1A 1.600(5)
O1A C4A 1.393(9)
O2A C7A 1.464(9)
Cl1A C3A 1.722(9)
Cl2A C5A 1.749(7)
Cl3A C4'A 1.730(8)
Cl4A C8A 1.783(10)
Cl5A C8A 1.772(10)
Cl6A C8A 1.774(9)
C1A C2A 1.391(11)
C1A C6A 1.400(10)
C1A C1'A 1.467(10)
C2A C3A 1.390(11)
C2A H2A 0.9500
C3A C4A 1.390(10)
C4A C5A 1.373(11)
C5A C6A 1.381(11)
C6A H6A 0.9500
C7A C8A 1.500(12)
C7A H7A1 0.9900
C7A H7A2 0.9900
C1'A C6'A 1.399(10)
C1'A C2'A 1.400(12)
C2'A C3'A 1.380(12)
C2'A H2'A 0.9500
C3'A C4'A 1.389(11)
C3'A H3'A 0.9500
C4'A C5'A 1.369(12)
C5'A C6'A 1.388(11)
C5'A H5'A 0.9500
C6'A H6'A 0.9500
S1B O3B 1.396(6)
S1B O4B 1.409(5)
S1B O2B 1.563(6)
S1B O1B 1.590(5)
O1B C4B 1.397(9)
O2B C7B 1.434(9)
Cl1B C3B 1.720(8)
Cl2B C5B 1.726(7)
Cl3B C4'B 1.739(8)
Cl4B C8B 1.793(10)
Cl5B C8B 1.755(9)
Cl6B C8B 1.774(10)
C1B C2B 1.378(11)
C1B C6B 1.412(10)
C1B C1'B 1.510(10)
C2B C3B 1.389(11)
C2B H2B 0.9500
C3B C4B 1.401(10)
C4B C5B 1.370(11)
C5B C6B 1.384(11)
C6B H6B 0.9500
C7B C8B 1.509(12)
C7B H7B1 0.9900
C7B H7B2 0.9900
C1'B C2'B 1.373(12)
C1'B C6'B 1.393(10)
C2'B C3'B 1.391(12)
C2'B H2'B 0.9500
C3'B C4'B 1.364(10)
C3'B H3'B 0.9500
C4'B C5'B 1.392(12)
C5'B C6'B 1.399(11)
C5'B H5'B 0.9500
C6'B H6'B 0.9500

loop_
_geom_torsion_atom_site_label_1
_geom_torsion_atom_site_label_2
_geom_torsion_atom_site_label_3
_geom_torsion_atom_site_label_4
_geom_torsion
O4A S1A O1A C4A 138.7(5)
O3A S1A O1A C4A 5.6(6)
O2A S1A O1A C4A -106.4(5)
O4A S1A O2A C7A 45.2(6)
O3A S1A O2A C7A 177.8(5)
O1A S1A O2A C7A -66.7(5)
C6A C1A C2A C3A -1.2(11)
C1'A C1A C2A C3A 177.5(7)
C1A C2A C3A C4A 0.9(11)
C1A C2A C3A Cl1A -178.0(6)
C2A C3A C4A C5A 1.0(11)
Cl1A C3A C4A C5A 179.9(5)
C2A C3A C4A O1A 174.4(6)
Cl1A C3A C4A O1A -6.7(10)
S1A O1A C4A C5A -92.0(7)
S1A O1A C4A C3A 94.7(7)
C3A C4A C5A C6A -2.6(11)
O1A C4A C5A C6A -176.0(6)
C3A C4A C5A Cl2A 177.1(5)
O1A C4A C5A Cl2A 3.7(9)
C4A C5A C6A C1A 2.3(11)
Cl2A C5A C6A C1A -177.4(5)
C2A C1A C6A C5A -0.4(11)
C1'A C1A C6A C5A -179.1(6)
S1A O2A C7A C8A -148.3(6)
O2A C7A C8A Cl5A 58.7(8)
O2A C7A C8A Cl6A 178.5(5)
O2A C7A C8A Cl4A -63.2(7)
C2A C1A C1'A C6'A 36.2(11)
C6A C1A C1'A C6'A -145.1(7)
C2A C1A C1'A C2'A -140.7(8)
C6A C1A C1'A C2'A 38.0(11)
C6'A C1'A C2'A C3'A 0.1(12)
C1A C1'A C2'A C3'A 177.0(7)
C1'A C2'A C3'A C4'A -0.5(12)
C2'A C3'A C4'A C5'A 1.7(12)
C2'A C3'A C4'A Cl3A -177.9(6)
C3'A C4'A C5'A C6'A -2.4(12)
Cl3A C4'A C5'A C6'A 177.1(6)
C4'A C5'A C6'A C1'A 2.0(12)
C2'A C1'A C6'A C5'A -0.8(11)
C1A C1'A C6'A C5'A -177.8(7)
O3B S1B O1B C4B -4.9(6)
O4B S1B O1B C4B -138.6(6)
O2B S1B O1B C4B 106.3(6)
O3B S1B O2B C7B -177.9(5)
O4B S1B O2B C7B -43.3(6)
O1B S1B O2B C7B 68.0(6)
C6B C1B C2B C3B 3.1(11)
C1'B C1B C2B C3B -178.2(7)
C1B C2B C3B C4B -2.3(11)
C1B C2B C3B Cl1B 179.7(6)
S1B O1B C4B C5B 91.6(8)
S1B O1B C4B C3B -92.2(7)
C2B C3B C4B C5B 1.6(11)
Cl1B C3B C4B C5B 179.5(6)
C2B C3B C4B O1B -174.6(6)
Cl1B C3B C4B O1B 3.3(10)
O1B C4B C5B C6B 174.4(6)
C3B C4B C5B C6B -1.8(11)
O1B C4B C5B Cl2B -2.3(10)
C3B C4B C5B Cl2B -178.5(5)
C4B C5B C6B C1B 2.5(11)
Cl2B C5B C6B C1B 179.2(5)
C2B C1B C6B C5B -3.2(11)
C1'B C1B C6B C5B 178.2(6)
S1B O2B C7B C8B 148.2(6)
O2B C7B C8B Cl5B -180.0(5)
O2B C7B C8B Cl6B -59.6(8)
O2B C7B C8B Cl4B 59.9(8)
C2B C1B C1'B C2'B 145.8(8)
C6B C1B C1'B C2'B -35.5(11)
C2B C1B C1'B C6'B -34.4(11)
C6B C1B C1'B C6'B 144.2(7)
C6'B C1'B C2'B C3'B 0.8(12)
C1B C1'B C2'B C3'B -179.4(7)
C1'B C2'B C3'B C4'B 0.0(13)
C2'B C3'B C4'B C5'B -0.5(12)
C2'B C3'B C4'B Cl3B 178.5(6)
C3'B C4'B C5'B C6'B 0.3(12)
Cl3B C4'B C5'B C6'B -178.8(6)
C2'B C1'B C6'B C5'B -1.1(12)
C1B C1'B C6'B C5'B 179.2(7)
C4'B C5'B C6'B C1'B 0.5(11)

loop_
_cod_related_entry_id
_cod_related_entry_database
_cod_related_entry_code
1 ChemSpider 30658408
